data_7226582
loop_
_publ_author_name
'Bharty, M. K.'
'Nath, Paras'
'Singh, Nand Kishor'
'Maiti, Biswajit'
'Bharty, A.'
'Butcher, R. J'
'Wikaira, Jan L.'

_publ_section_title
;
 Ag(I), Cu(II), Co(III), Hg(II) complexes and metal assisted products
 derived from 4-methyl-piperidine-carbodithioate: Synthesis, structures,
 thermal analysis, redox behaviour and fluorescence properties
;
_journal_coden_ASTM RSCACL
_journal_issue 96
_journal_name_full 'RSC Advances'
_journal_page_first 93867
_journal_page_last 93880
_journal_paper_doi 10.1039/C6RA15186H
_journal_volume 6
_journal_year 2016
_chemical_formula_moiety 'C21 H36 Co N3 S6, C H Cl3'
_chemical_formula_sum 'C22 H37 Cl3 Co N3 S6'
_chemical_formula_weight 701.18
_space_group_crystal_system triclinic
_space_group_IT_number 2
_space_group_name_Hall '-P 1'
_space_group_name_H-M_alt 'P -1'
_symmetry_space_group_name_Hall '-P 1'
_symmetry_space_group_name_H-M 'P -1'
_atom_sites_solution_hydrogens geom
_audit_creation_method SHELXL-2014/7
_audit_update_record
;
2015-07-10 deposited with the CCDC.
2016-09-15 downloaded from the CCDC.
;
_cell_angle_alpha 113.488(3)
_cell_angle_beta 94.486(2)
_cell_angle_gamma 105.773(2)
_cell_formula_units_Z 2
_cell_length_a 10.2666(2)
_cell_length_b 12.0914(4)
_cell_length_c 14.7203(5)
_cell_measurement_reflns_used 9530
_cell_measurement_temperature 120(2)
_cell_measurement_theta_max 76.6670
_cell_measurement_theta_min 3.3940
_cell_volume 1576.39(9)
_computing_cell_refinement
;
CrysAlisPro, Agilent Technologies,
Version 1.171.37.35 (release 13-08-2014 CrysAlis171 .NET)
(compiled Aug 13 2014,18:06:01)
;
_computing_data_collection
;
CrysAlisPro, Agilent Technologies,
Version 1.171.37.35 (release 13-08-2014 CrysAlis171 .NET)
(compiled Aug 13 2014,18:06:01)
;
_computing_data_reduction
;
CrysAlisPro, Agilent Technologies,
Version 1.171.37.35 (release 13-08-2014 CrysAlis171 .NET)
(compiled Aug 13 2014,18:06:01)
;
_computing_molecular_graphics 'SHELXTL (Sheldrick, 2008)'
_computing_publication_material 'SHELXTL (Sheldrick, 2008)'
_computing_structure_refinement 'SHELXL-2014/7 (Sheldrick, 2014)'
_computing_structure_solution 'SHELXT (Sheldrick, 2014)'
_diffrn_ambient_temperature 120(2)
_diffrn_detector_area_resol_mean 10.6501
_diffrn_measured_fraction_theta_full 0.999
_diffrn_measured_fraction_theta_max 0.983
_diffrn_measurement_device_type 'SuperNova, Dual, Cu at zero, Atlas'
_diffrn_measurement_method '\w scans'
_diffrn_radiation_type CuK\a
_diffrn_radiation_wavelength 1.54184
_diffrn_reflns_av_R_equivalents 0.0427
_diffrn_reflns_av_unetI/netI 0.0364
_diffrn_reflns_Laue_measured_fraction_full 0.999
_diffrn_reflns_Laue_measured_fraction_max 0.983
_diffrn_reflns_limit_h_max 7
_diffrn_reflns_limit_h_min -12
_diffrn_reflns_limit_k_max 15
_diffrn_reflns_limit_k_min -14
_diffrn_reflns_limit_l_max 18
_diffrn_reflns_limit_l_min -18
_diffrn_reflns_number 13886
_diffrn_reflns_point_group_measured_fraction_full 0.999
_diffrn_reflns_point_group_measured_fraction_max 0.983
_diffrn_reflns_theta_full 67.500
_diffrn_reflns_theta_max 76.633
_diffrn_reflns_theta_min 3.349
_diffrn_source 'sealed X-ray tube'
_exptl_absorpt_coefficient_mu 10.462
_exptl_absorpt_correction_T_max 1.00000
_exptl_absorpt_correction_T_min 0.17718
_exptl_absorpt_correction_type multi-scan
_exptl_absorpt_process_details
;
CrysAlisPro, Agilent Technologies,
Version 1.171.37.35 (release 13-08-2014 CrysAlis171 .NET)
(compiled Aug 13 2014,18:06:01)
Empirical absorption correction using spherical harmonics,
 implemented in SCALE3 ABSPACK scaling algorithm.
;
_exptl_crystal_colour 'dark blue'
_exptl_crystal_density_diffrn 1.477
_exptl_crystal_description
;
prism
;
_exptl_crystal_F_000 728
_exptl_crystal_size_max 0.55
_exptl_crystal_size_mid 0.25
_exptl_crystal_size_min 0.21
_refine_diff_density_max 1.348
_refine_diff_density_min -0.861
_refine_diff_density_rms 0.126
_refine_ls_extinction_coef 0.0017(2)
_refine_ls_extinction_expression Fc^*^=kFc[1+0.001xFc^2^\l^3^/sin(2\q)]^-1/4^
_refine_ls_extinction_method 'SHELXL-2014/7 (Sheldrick 2014'
_refine_ls_goodness_of_fit_ref 1.027
_refine_ls_hydrogen_treatment constr
_refine_ls_matrix_type full
_refine_ls_number_parameters 320
_refine_ls_number_reflns 6532
_refine_ls_number_restraints 0
_refine_ls_restrained_S_all 1.027
_refine_ls_R_factor_all 0.0490
_refine_ls_R_factor_gt 0.0471
_refine_ls_shift/su_max 0.001
_refine_ls_shift/su_mean 0.000
_refine_ls_structure_factor_coef Fsqd
_refine_ls_weighting_details 'w=1/[\s^2^(Fo^2^)+(0.0976P)^2^+0.4829P] where P=(Fo^2^+2Fc^2^)/3'
_refine_ls_weighting_scheme calc
_refine_ls_wR_factor_gt 0.1269
_refine_ls_wR_factor_ref 0.1288
_reflns_Friedel_coverage 0.000
_reflns_number_gt 6186
_reflns_number_total 6532
_reflns_threshold_expression 'I > 2\s(I)'
_cod_data_source_file c6ra15186h2.cif
_cod_data_source_block shelx
_cod_depositor_comments
;
 Updated bibliographic information.

 Antanas Vaitkus,
 2021-04-22
;
_cod_database_code 7226582
_shelx_shelxl_version_number 2014/7
_shelx_space_group_comment
;
The symmetry employed for this shelxl refinement is uniquely defined
by the following loop, which should always be used as a source of
symmetry information in preference to the above space-group names.
They are only intended as comments.
;

loop_
_space_group_symop_operation_xyz
'x, y, z'
'-x, -y, -z'

loop_
_atom_site_label
_atom_site_type_symbol
_atom_site_fract_x
_atom_site_fract_y
_atom_site_fract_z
_atom_site_U_iso_or_equiv
_atom_site_adp_type
_atom_site_occupancy
_atom_site_site_symmetry_order
_atom_site_calc_flag
_atom_site_refinement_flags_posn
_atom_site_refinement_flags_adp
Co Co 0.73075(4) 0.41464(3) 0.22765(3) 0.01050(13) Uani 1 1 d . .
S1A S 0.74629(6) 0.49521(5) 0.39734(4) 0.01355(15) Uani 1 1 d . .
S2A S 0.96117(6) 0.52127(5) 0.29219(4) 0.01448(15) Uani 1 1 d . .
N1A N 1.0062(2) 0.6518(2) 0.49618(16) 0.0169(4) Uani 1 1 d . .
C1A C 0.9195(3) 0.5693(2) 0.40930(18) 0.0127(4) Uani 1 1 d . .
C2A C 1.1494(3) 0.7237(2) 0.5022(2) 0.0189(5) Uani 1 1 d . .
H2AA H 1.1745 0.6878 0.4354 0.023 Uiso 1 1 calc R U
H2AB H 1.2133 0.7172 0.5523 0.023 Uiso 1 1 calc R U
C3A C 1.1628(3) 0.8630(2) 0.5335(2) 0.0198(5) Uani 1 1 d . .
H3AA H 1.1063 0.8695 0.4794 0.024 Uiso 1 1 calc R U
H3AB H 1.2606 0.9128 0.5417 0.024 Uiso 1 1 calc R U
C4A C 1.1154(3) 0.9203(3) 0.6329(2) 0.0216(5) Uani 1 1 d . .
H4AA H 1.1794 0.9205 0.6878 0.026 Uiso 1 1 calc R U
C5A C 0.9695(3) 0.8366(3) 0.6251(2) 0.0238(6) Uani 1 1 d . .
H5AA H 0.9436 0.8695 0.6918 0.029 Uiso 1 1 calc R U
H5AB H 0.9030 0.8418 0.5757 0.029 Uiso 1 1 calc R U
C6A C 0.9595(3) 0.6975(3) 0.59185(19) 0.0207(5) Uani 1 1 d . .
H6AA H 1.0180 0.6902 0.6445 0.025 Uiso 1 1 calc R U
H6AB H 0.8625 0.6449 0.5827 0.025 Uiso 1 1 calc R U
C7A C 1.1238(4) 1.0584(3) 0.6608(3) 0.0372(8) Uani 1 1 d . .
H7AA H 1.0898 1.0919 0.7232 0.056 Uiso 1 1 calc R U
H7AB H 1.0668 1.0614 0.6058 0.056 Uiso 1 1 calc R U
H7AC H 1.2202 1.1106 0.6713 0.056 Uiso 1 1 calc R U
S1B S 0.68884(6) 0.58390(5) 0.21447(4) 0.01425(15) Uani 1 1 d . .
S2B S 0.74433(6) 0.37844(5) 0.06662(4) 0.01430(15) Uani 1 1 d . .
N1B N 0.6864(2) 0.5585(2) 0.02291(16) 0.0171(4) Uani 1 1 d . .
C1B C 0.7042(2) 0.5148(2) 0.09092(18) 0.0137(5) Uani 1 1 d . .
C2B C 0.7049(3) 0.4950(3) -0.08082(18) 0.0195(5) Uani 1 1 d . .
H2BA H 0.6244 0.4830 -0.1296 0.023 Uiso 1 1 calc R U
H2BB H 0.7109 0.4098 -0.0941 0.023 Uiso 1 1 calc R U
C3B C 0.8364(3) 0.5758(3) -0.0946(2) 0.0209(5) Uani 1 1 d . .
H3BA H 0.8463 0.5346 -0.1656 0.025 Uiso 1 1 calc R U
H3BB H 0.9173 0.5808 -0.0501 0.025 Uiso 1 1 calc R U
C4B C 0.8345(3) 0.7107(3) -0.0694(2) 0.0197(5) Uani 1 1 d . .
H4BA H 0.7564 0.7036 -0.1188 0.024 Uiso 1 1 calc R U
C5B C 0.8060(3) 0.7706(3) 0.0370(2) 0.0210(5) Uani 1 1 d . .
H5BA H 0.8863 0.7858 0.0876 0.025 Uiso 1 1 calc R U
H5BB H 0.7956 0.8544 0.0501 0.025 Uiso 1 1 calc R U
C6B C 0.6758(3) 0.6860(3) 0.0500(2) 0.0186(5) Uani 1 1 d . .
H6BA H 0.6655 0.7241 0.1212 0.022 Uiso 1 1 calc R U
H6BB H 0.5933 0.6792 0.0059 0.022 Uiso 1 1 calc R U
C7B C 0.9680(3) 0.7926(4) -0.0808(3) 0.0352(7) Uani 1 1 d . .
H7BA H 0.9798 0.7532 -0.1507 0.053 Uiso 1 1 calc R U
H7BB H 1.0467 0.7992 -0.0344 0.053 Uiso 1 1 calc R U
H7BC H 0.9635 0.8781 -0.0647 0.053 Uiso 1 1 calc R U
S1C S 0.50342(6) 0.29838(5) 0.18787(4) 0.01399(15) Uani 1 1 d . .
S2C S 0.73085(6) 0.21485(5) 0.20045(4) 0.01327(15) Uani 1 1 d . .
N1C N 0.4681(2) 0.0510(2) 0.14055(18) 0.0196(5) Uani 1 1 d . .
C1C C 0.5536(3) 0.1689(2) 0.17188(17) 0.0130(4) Uani 1 1 d . .
C2C C 0.3170(3) 0.0182(3) 0.1160(2) 0.0232(6) Uani 1 1 d . .
H2CA H 0.2790 -0.0526 0.0470 0.028 Uiso 1 1 calc R U
H2CB H 0.2937 0.0930 0.1173 0.028 Uiso 1 1 calc R U
C3C C 0.2526(3) -0.0219(3) 0.1929(2) 0.0238(6) Uani 1 1 d . .
H3CA H 0.1505 -0.0490 0.1734 0.029 Uiso 1 1 calc R U
H3CB H 0.2831 0.0522 0.2605 0.029 Uiso 1 1 calc R U
C4C C 0.2943(3) -0.1318(3) 0.1984(2) 0.0228(6) Uani 1 1 d . .
H4CA H 0.2553 -0.2078 0.1311 0.027 Uiso 1 1 calc R U
C5C C 0.4525(3) -0.0956(3) 0.2181(2) 0.0236(6) Uani 1 1 d . .
H5CA H 0.4928 -0.0253 0.2870 0.028 Uiso 1 1 calc R U
H5CB H 0.4782 -0.1700 0.2150 0.028 Uiso 1 1 calc R U
C6C C 0.5132(3) -0.0536(2) 0.1407(2) 0.0193(5) Uani 1 1 d . .
H6CA H 0.6156 -0.0251 0.1584 0.023 Uiso 1 1 calc R U
H6CB H 0.4815 -0.1264 0.0723 0.023 Uiso 1 1 calc R U
C7C C 0.2347(4) -0.1684(4) 0.2785(3) 0.0409(8) Uani 1 1 d . .
H7CA H 0.1335 -0.1943 0.2620 0.061 Uiso 1 1 calc R U
H7CB H 0.2704 -0.0949 0.3452 0.061 Uiso 1 1 calc R U
H7CC H 0.2620 -0.2396 0.2795 0.061 Uiso 1 1 calc R U
Cl1 Cl 0.38944(8) 0.56795(8) 0.36326(5) 0.03259(19) Uani 1 1 d . .
Cl2 Cl 0.54633(8) 0.69903(8) 0.57074(5) 0.03240(19) Uani 1 1 d . .
Cl3 Cl 0.53795(13) 0.84014(9) 0.45330(9) 0.0543(3) Uani 1 1 d . .
C1S C 0.5380(3) 0.6920(3) 0.4488(2) 0.0262(6) Uani 1 1 d . .
H1SA H 0.6219 0.6746 0.4244 0.031 Uiso 1 1 calc R U

loop_
_atom_site_aniso_label
_atom_site_aniso_U_11
_atom_site_aniso_U_22
_atom_site_aniso_U_33
_atom_site_aniso_U_23
_atom_site_aniso_U_13
_atom_site_aniso_U_12
Co 0.0120(2) 0.0066(2) 0.0090(2) 0.00070(15) 0.00132(15) 0.00172(15)
S1A 0.0139(3) 0.0125(3) 0.0104(3) 0.0028(2) 0.0030(2) 0.0020(2)
S2A 0.0129(3) 0.0108(3) 0.0130(3) -0.0001(2) 0.0040(2) 0.0016(2)
N1A 0.0186(11) 0.0123(10) 0.0151(10) 0.0020(8) 0.0025(8) 0.0043(8)
C1A 0.0157(11) 0.0079(10) 0.0121(10) 0.0017(8) 0.0014(9) 0.0048(9)
C2A 0.0137(12) 0.0137(12) 0.0209(12) 0.0004(10) -0.0012(9) 0.0042(9)
C3A 0.0213(13) 0.0128(12) 0.0192(12) 0.0026(10) 0.0006(10) 0.0042(10)
C4A 0.0306(15) 0.0118(12) 0.0164(12) 0.0012(10) -0.0003(10) 0.0068(11)
C5A 0.0300(15) 0.0222(14) 0.0141(11) 0.0013(10) 0.0053(11) 0.0109(12)
C6A 0.0254(13) 0.0190(13) 0.0103(11) 0.0026(10) 0.0005(10) 0.0027(10)
C7A 0.060(2) 0.0134(14) 0.0313(16) 0.0011(12) 0.0085(16) 0.0163(15)
S1B 0.0216(3) 0.0093(3) 0.0119(3) 0.0029(2) 0.0068(2) 0.0069(2)
S2B 0.0214(3) 0.0091(3) 0.0100(3) 0.0009(2) 0.0039(2) 0.0064(2)
N1B 0.0253(11) 0.0153(10) 0.0125(10) 0.0052(8) 0.0063(8) 0.0100(9)
C1B 0.0131(11) 0.0119(11) 0.0129(10) 0.0029(9) 0.0022(9) 0.0032(9)
C2B 0.0295(14) 0.0177(12) 0.0089(10) 0.0029(9) 0.0029(10) 0.0088(11)
C3B 0.0195(13) 0.0263(14) 0.0169(11) 0.0064(10) 0.0056(10) 0.0120(11)
C4B 0.0138(12) 0.0240(13) 0.0212(12) 0.0095(11) 0.0060(10) 0.0063(10)
C5B 0.0223(13) 0.0170(12) 0.0232(13) 0.0074(10) 0.0064(10) 0.0074(10)
C6B 0.0232(13) 0.0194(13) 0.0199(12) 0.0105(10) 0.0090(10) 0.0128(10)
C7B 0.0245(15) 0.0352(17) 0.0418(18) 0.0153(15) 0.0159(14) 0.0040(13)
S1C 0.0115(3) 0.0110(3) 0.0177(3) 0.0051(2) 0.0001(2) 0.0035(2)
S2C 0.0110(3) 0.0089(3) 0.0167(3) 0.0035(2) 0.0001(2) 0.0024(2)
N1C 0.0141(10) 0.0108(10) 0.0278(12) 0.0049(9) -0.0012(9) 0.0021(8)
C1C 0.0124(11) 0.0118(11) 0.0124(10) 0.0043(9) 0.0005(9) 0.0025(9)
C2C 0.0124(12) 0.0171(13) 0.0310(14) 0.0074(11) -0.0034(11) -0.0018(10)
C3C 0.0186(13) 0.0143(12) 0.0251(13) -0.0018(10) 0.0029(11) 0.0017(10)
C4C 0.0281(14) 0.0150(12) 0.0190(12) 0.0020(10) 0.0113(11) 0.0045(11)
C5C 0.0295(15) 0.0150(12) 0.0239(13) 0.0062(11) 0.0056(11) 0.0074(11)
C6C 0.0199(13) 0.0089(11) 0.0253(13) 0.0041(10) 0.0052(10) 0.0044(10)
C7C 0.046(2) 0.046(2) 0.0327(17) 0.0193(16) 0.0214(16) 0.0120(17)
Cl1 0.0360(4) 0.0322(4) 0.0219(3) 0.0031(3) 0.0055(3) 0.0134(3)
Cl2 0.0339(4) 0.0310(4) 0.0229(3) 0.0087(3) 0.0056(3) 0.0017(3)
Cl3 0.0696(7) 0.0339(5) 0.0697(7) 0.0311(5) 0.0192(5) 0.0182(5)
C1S 0.0280(15) 0.0282(15) 0.0272(14) 0.0129(12) 0.0118(12) 0.0134(12)

loop_
_atom_type_symbol
_atom_type_description
_atom_type_scat_dispersion_real
_atom_type_scat_dispersion_imag
_atom_type_scat_source
C C 0.0181 0.0091 'International Tables Vol C Tables 4.2.6.8 and 6.1.1.4'
H H 0.0000 0.0000 'International Tables Vol C Tables 4.2.6.8 and 6.1.1.4'
N N 0.0311 0.0180 'International Tables Vol C Tables 4.2.6.8 and 6.1.1.4'
S S 0.3331 0.5567 'International Tables Vol C Tables 4.2.6.8 and 6.1.1.4'
Co Co -2.3653 3.6143 'International Tables Vol C Tables 4.2.6.8 and 6.1.1.4'
Cl Cl 0.3639 0.7018 'International Tables Vol C Tables 4.2.6.8 and 6.1.1.4'

loop_
_geom_angle_atom_site_label_1
_geom_angle_atom_site_label_2
_geom_angle_atom_site_label_3
_geom_angle
S2B Co S1C 94.53(3)
S2B Co S1A 167.41(3)
S1C Co S1A 94.87(3)
S2B Co S2A 94.94(3)
S1C Co S2A 169.22(3)
S1A Co S2A 76.56(2)
S2B Co S1B 76.53(2)
S1C Co S1B 93.46(3)
S1A Co S1B 94.56(2)
S2A Co S1B 93.72(3)
S2B Co S2C 92.77(2)
S1C Co S2C 76.18(2)
S1A Co S2C 97.59(3)
S2A Co S2C 98.24(3)
S1B Co S2C 164.63(3)
C1A S1A Co 86.71(8)
C1A S2A Co 86.44(9)
C1A N1A C6A 122.1(2)
C1A N1A C2A 122.8(2)
C6A N1A C2A 114.0(2)
N1A C1A S2A 125.6(2)
N1A C1A S1A 124.5(2)
S2A C1A S1A 109.90(13)
N1A C2A C3A 109.1(2)
N1A C2A H2AA 109.9
C3A C2A H2AA 109.9
N1A C2A H2AB 109.9
C3A C2A H2AB 109.9
H2AA C2A H2AB 108.3
C2A C3A C4A 111.8(2)
C2A C3A H3AA 109.3
C4A C3A H3AA 109.3
C2A C3A H3AB 109.3
C4A C3A H3AB 109.3
H3AA C3A H3AB 107.9
C7A C4A C5A 111.9(3)
C7A C4A C3A 111.0(2)
C5A C4A C3A 109.9(2)
C7A C4A H4AA 108.0
C5A C4A H4AA 108.0
C3A C4A H4AA 108.0
C6A C5A C4A 111.8(2)
C6A C5A H5AA 109.2
C4A C5A H5AA 109.2
C6A C5A H5AB 109.2
C4A C5A H5AB 109.2
H5AA C5A H5AB 107.9
N1A C6A C5A 109.1(2)
N1A C6A H6AA 109.9
C5A C6A H6AA 109.9
N1A C6A H6AB 109.9
C5A C6A H6AB 109.9
H6AA C6A H6AB 108.3
C4A C7A H7AA 109.5
C4A C7A H7AB 109.5
H7AA C7A H7AB 109.5
C4A C7A H7AC 109.5
H7AA C7A H7AC 109.5
H7AB C7A H7AC 109.5
C1B S1B Co 86.33(9)
C1B S2B Co 87.06(8)
C1B N1B C2B 122.1(2)
C1B N1B C6B 122.8(2)
C2B N1B C6B 114.0(2)
N1B C1B S1B 125.6(2)
N1B C1B S2B 124.37(19)
S1B C1B S2B 110.01(14)
N1B C2B C3B 109.6(2)
N1B C2B H2BA 109.8
C3B C2B H2BA 109.8
N1B C2B H2BB 109.8
C3B C2B H2BB 109.8
H2BA C2B H2BB 108.2
C2B C3B C4B 111.4(2)
C2B C3B H3BA 109.3
C4B C3B H3BA 109.3
C2B C3B H3BB 109.3
C4B C3B H3BB 109.3
H3BA C3B H3BB 108.0
C7B C4B C3B 111.3(2)
C7B C4B C5B 112.1(2)
C3B C4B C5B 109.7(2)
C7B C4B H4BA 107.8
C3B C4B H4BA 107.8
C5B C4B H4BA 107.8
C6B C5B C4B 112.2(2)
C6B C5B H5BA 109.2
C4B C5B H5BA 109.2
C6B C5B H5BB 109.2
C4B C5B H5BB 109.2
H5BA C5B H5BB 107.9
N1B C6B C5B 109.3(2)
N1B C6B H6BA 109.8
C5B C6B H6BA 109.8
N1B C6B H6BB 109.8
C5B C6B H6BB 109.8
H6BA C6B H6BB 108.3
C4B C7B H7BA 109.5
C4B C7B H7BB 109.5
H7BA C7B H7BB 109.5
C4B C7B H7BC 109.5
H7BA C7B H7BC 109.5
H7BB C7B H7BC 109.5
C1C S1C Co 87.39(9)
C1C S2C Co 86.52(9)
C1C N1C C6C 123.3(2)
C1C N1C C2C 122.3(2)
C6C N1C C2C 113.9(2)
N1C C1C S1C 124.9(2)
N1C C1C S2C 125.2(2)
S1C C1C S2C 109.84(14)
N1C C2C C3C 109.8(2)
N1C C2C H2CA 109.7
C3C C2C H2CA 109.7
N1C C2C H2CB 109.7
C3C C2C H2CB 109.7
H2CA C2C H2CB 108.2
C2C C3C C4C 111.4(2)
C2C C3C H3CA 109.3
C4C C3C H3CA 109.3
C2C C3C H3CB 109.3
C4C C3C H3CB 109.3
H3CA C3C H3CB 108.0
C7C C4C C3C 111.5(3)
C7C C4C C5C 111.7(3)
C3C C4C C5C 109.7(2)
C7C C4C H4CA 107.9
C3C C4C H4CA 107.9
C5C C4C H4CA 107.9
C6C C5C C4C 111.9(2)
C6C C5C H5CA 109.2
C4C C5C H5CA 109.2
C6C C5C H5CB 109.2
C4C C5C H5CB 109.2
H5CA C5C H5CB 107.9
N1C C6C C5C 109.3(2)
N1C C6C H6CA 109.8
C5C C6C H6CA 109.8
N1C C6C H6CB 109.8
C5C C6C H6CB 109.8
H6CA C6C H6CB 108.3
C4C C7C H7CA 109.5
C4C C7C H7CB 109.5
H7CA C7C H7CB 109.5
C4C C7C H7CC 109.5
H7CA C7C H7CC 109.5
H7CB C7C H7CC 109.5
Cl2 C1S Cl1 110.97(17)
Cl2 C1S Cl3 109.83(17)
Cl1 C1S Cl3 110.28(17)
Cl2 C1S H1SA 108.6
Cl1 C1S H1SA 108.6
Cl3 C1S H1SA 108.6

loop_
_geom_bond_atom_site_label_1
_geom_bond_atom_site_label_2
_geom_bond_distance
Co S2B 2.2555(6)
Co S1C 2.2611(7)
Co S1A 2.2644(6)
Co S2A 2.2748(7)
Co S1B 2.2789(7)
Co S2C 2.2862(7)
S1A C1A 1.719(3)
S2A C1A 1.716(2)
N1A C1A 1.321(3)
N1A C6A 1.466(3)
N1A C2A 1.467(3)
C2A C3A 1.521(4)
C2A H2AA 0.9900
C2A H2AB 0.9900
C3A C4A 1.531(4)
C3A H3AA 0.9900
C3A H3AB 0.9900
C4A C7A 1.527(4)
C4A C5A 1.529(4)
C4A H4AA 1.0000
C5A C6A 1.524(4)
C5A H5AA 0.9900
C5A H5AB 0.9900
C6A H6AA 0.9900
C6A H6AB 0.9900
C7A H7AA 0.9800
C7A H7AB 0.9800
C7A H7AC 0.9800
S1B C1B 1.714(2)
S2B C1B 1.714(3)
N1B C1B 1.326(3)
N1B C2B 1.465(3)
N1B C6B 1.469(3)
C2B C3B 1.517(4)
C2B H2BA 0.9900
C2B H2BB 0.9900
C3B C4B 1.528(4)
C3B H3BA 0.9900
C3B H3BB 0.9900
C4B C7B 1.523(4)
C4B C5B 1.532(4)
C4B H4BA 1.0000
C5B C6B 1.524(4)
C5B H5BA 0.9900
C5B H5BB 0.9900
C6B H6BA 0.9900
C6B H6BB 0.9900
C7B H7BA 0.9800
C7B H7BB 0.9800
C7B H7BC 0.9800
S1C C1C 1.713(3)
S2C C1C 1.715(2)
N1C C1C 1.323(3)
N1C C6C 1.461(3)
N1C C2C 1.469(3)
C2C C3C 1.528(4)
C2C H2CA 0.9900
C2C H2CB 0.9900
C3C C4C 1.531(4)
C3C H3CA 0.9900
C3C H3CB 0.9900
C4C C7C 1.530(4)
C4C C5C 1.534(4)
C4C H4CA 1.0000
C5C C6C 1.531(4)
C5C H5CA 0.9900
C5C H5CB 0.9900
C6C H6CA 0.9900
C6C H6CB 0.9900
C7C H7CA 0.9800
C7C H7CB 0.9800
C7C H7CC 0.9800
Cl1 C1S 1.764(3)
Cl2 C1S 1.757(3)
Cl3 C1S 1.766(3)
C1S H1SA 1.0000

loop_
_geom_hbond_atom_site_label_D
_geom_hbond_atom_site_label_H
_geom_hbond_atom_site_label_A
_geom_hbond_distance_DH
_geom_hbond_distance_HA
_geom_hbond_distance_DA
_geom_hbond_angle_DHA
_geom_hbond_site_symmetry_A
C2A H2AA S2A 0.99 2.61 3.121(3) 112.5 .
C6A H6AA S2C 0.99 2.93 3.827(3) 151.8 2_766
C6A H6AB S1A 0.99 2.55 3.082(3) 113.2 .
C2B H2BB S2B 0.99 2.55 3.078(3) 113.0 .
C3B H3BA S2A 0.99 2.85 3.702(3) 144.4 2_765
C6B H6BA S1B 0.99 2.62 3.134(3) 112.7 .
C2C H2CB S1C 0.99 2.56 3.092(3) 113.4 .
C3C H3CB Cl2 0.99 2.96 3.909(3) 159.9 2_666
C6C H6CA S2C 0.99 2.61 3.127(3) 112.9 .
C1S H1SA S1A 1.00 2.72 3.519(3) 137.3 .

loop_
_geom_torsion_atom_site_label_1
_geom_torsion_atom_site_label_2
_geom_torsion_atom_site_label_3
_geom_torsion_atom_site_label_4
_geom_torsion
C6A N1A C1A S2A 173.70(19)
C2A N1A C1A S2A 6.4(4)
C6A N1A C1A S1A -5.6(4)
C2A N1A C1A S1A -172.92(18)
Co S2A C1A N1A -173.8(2)
Co S2A C1A S1A 5.56(11)
Co S1A C1A N1A 173.8(2)
Co S1A C1A S2A -5.59(11)
C1A N1A C2A C3A 108.4(3)
C6A N1A C2A C3A -59.8(3)
N1A C2A C3A C4A 55.5(3)
C2A C3A C4A C7A -177.6(3)
C2A C3A C4A C5A -53.3(3)
C7A C4A C5A C6A 177.0(2)
C3A C4A C5A C6A 53.2(3)
C1A N1A C6A C5A -108.6(3)
C2A N1A C6A C5A 59.7(3)
C4A C5A C6A N1A -55.4(3)
C2B N1B C1B S1B 178.5(2)
C6B N1B C1B S1B 11.6(4)
C2B N1B C1B S2B -2.4(4)
C6B N1B C1B S2B -169.2(2)
Co S1B C1B N1B 177.1(2)
Co S1B C1B S2B -2.13(11)
Co S2B C1B N1B -177.1(2)
Co S2B C1B S1B 2.15(11)
C1B N1B C2B C3B -108.3(3)
C6B N1B C2B C3B 59.6(3)
N1B C2B C3B C4B -56.4(3)
C2B C3B C4B C7B 178.6(2)
C2B C3B C4B C5B 53.9(3)
C7B C4B C5B C6B -177.4(2)
C3B C4B C5B C6B -53.2(3)
C1B N1B C6B C5B 109.5(3)
C2B N1B C6B C5B -58.3(3)
C4B C5B C6B N1B 54.5(3)
C6C N1C C1C S1C -171.5(2)
C2C N1C C1C S1C -0.3(4)
C6C N1C C1C S2C 9.6(4)
C2C N1C C1C S2C -179.1(2)
Co S1C C1C N1C -176.6(2)
Co S1C C1C S2C 2.40(11)
Co S2C C1C N1C 176.6(2)
Co S2C C1C S1C -2.37(11)
C1C N1C C2C C3C -112.7(3)
C6C N1C C2C C3C 59.3(3)
N1C C2C C3C C4C -55.5(3)
C2C C3C C4C C7C 177.7(3)
C2C C3C C4C C5C 53.4(3)
C7C C4C C5C C6C -177.7(2)
C3C C4C C5C C6C -53.5(3)
C1C N1C C6C C5C 113.1(3)
C2C N1C C6C C5C -58.9(3)
C4C C5C C6C N1C 55.4(3)
